data_7063236
loop_
_publ_author_name
'Pantelis, Konstantinos N.'
'Skiadas, Sotiris G.'
'Lada, Zoi G.'
'Cl\'erac, Rodolphe'
'Sanakis, Yiannis'
'Dechambenoit, Pierre'
'Perlepes, Spyros P.'

_publ_section_title
;
 Hexanuclear {ZnII4FeIII2} and {ZnII4CrIII2} complexes from the use of
 potentially tetradentate NOO&#x2032;O&#x2032;&#x2032; Schiff-base ligands
;
_journal_issue 25
_journal_name_full 'New Journal of Chemistry'
_journal_page_first 11221
_journal_page_last 11232
_journal_paper_doi 10.1039/D4NJ02030H
_journal_volume 48
_journal_year 2024
_chemical_formula_moiety 'C84 H58 Cr2 N8 O26 Zn4, 2(C2 H6 O), 4(C2 H3 N)'
_chemical_formula_sum 'C96 H82 Cr2 N12 O28 Zn4'
_chemical_formula_weight 2217.21
_space_group_crystal_system triclinic
_space_group_IT_number 2
_space_group_name_Hall '-P 1'
_space_group_name_H-M_alt 'P -1'
_atom_sites_solution_hydrogens mixed
_audit_creation_method SHELXL-2019/3
_audit_update_record
;
2024-05-22 deposited with the CCDC.	2024-05-28 downloaded from the CCDC.
;
_cell_angle_alpha 109.169(2)
_cell_angle_beta 90.594(2)
_cell_angle_gamma 113.395(2)
_cell_formula_units_Z 1
_cell_length_a 12.3043(5)
_cell_length_b 14.2093(6)
_cell_length_c 15.7458(7)
_cell_measurement_reflns_used 9246
_cell_measurement_temperature 120(2)
_cell_measurement_theta_max 25.06
_cell_measurement_theta_min 2.52
_cell_volume 2354.85(18)
_computing_cell_refinement 'Bruker SAINT'
_computing_data_collection 'Bruker APEX2'
_computing_data_reduction 'Bruker SAINT'
_computing_molecular_graphics 'WingX, v.2021.3, (Farrugia)'
_computing_publication_material 'Mercury, 2023.3.1, CCDC'
_computing_structure_refinement 'SHELXL-2019/3 (Sheldrick, 2014)'
_computing_structure_solution 'Intrinsic Phasing (Bruker)'
_diffrn_ambient_temperature 120(2)
_diffrn_measured_fraction_theta_full 0.997
_diffrn_measured_fraction_theta_max 0.997
_diffrn_measurement_device_type 'Bruker APEX-II Quasar'
_diffrn_measurement_method 'phi and omega scans'
_diffrn_radiation_type MoK\a
_diffrn_radiation_wavelength 0.71073
_diffrn_reflns_av_R_equivalents 0.1684
_diffrn_reflns_av_unetI/netI 0.0581
_diffrn_reflns_Laue_measured_fraction_full 0.997
_diffrn_reflns_Laue_measured_fraction_max 0.997
_diffrn_reflns_limit_h_max 14
_diffrn_reflns_limit_h_min -14
_diffrn_reflns_limit_k_max 16
_diffrn_reflns_limit_k_min -16
_diffrn_reflns_limit_l_max 18
_diffrn_reflns_limit_l_min -18
_diffrn_reflns_number 87772
_diffrn_reflns_point_group_measured_fraction_full 0.997
_diffrn_reflns_point_group_measured_fraction_max 0.997
_diffrn_reflns_theta_full 25.091
_diffrn_reflns_theta_max 25.091
_diffrn_reflns_theta_min 1.828
_diffrn_source 'Incoatec microfocus sealed tube'
_exptl_absorpt_coefficient_mu 1.312
_exptl_absorpt_correction_T_max 0.6952
_exptl_absorpt_correction_T_min 0.6449
_exptl_absorpt_correction_type multi-scan
_exptl_absorpt_process_details SADABS
_exptl_crystal_colour red
_exptl_crystal_density_diffrn 1.563
_exptl_crystal_density_meas ?
_exptl_crystal_description shunk
_exptl_crystal_F_000 1134
_exptl_crystal_size_max 0.110
_exptl_crystal_size_mid 0.050
_exptl_crystal_size_min 0.030
_refine_diff_density_max 0.840
_refine_diff_density_min -0.484
_refine_diff_density_rms 0.078
_refine_ls_extinction_method none
_refine_ls_goodness_of_fit_ref 1.009
_refine_ls_hydrogen_treatment mixed
_refine_ls_matrix_type full
_refine_ls_number_parameters 650
_refine_ls_number_reflns 8353
_refine_ls_number_restraints 2
_refine_ls_restrained_S_all 1.009
_refine_ls_R_factor_all 0.0376
_refine_ls_R_factor_gt 0.0326
_refine_ls_shift/su_max 0.001
_refine_ls_shift/su_mean 0.000
_refine_ls_structure_factor_coef Fsqd
_refine_ls_weighting_details 'w=1/[\s^2^(Fo^2^)+(0.0338P)^2^+1.4918P] where P=(Fo^2^+2Fc^2^)/3'
_refine_ls_weighting_scheme calc
_refine_ls_wR_factor_gt 0.0842
_refine_ls_wR_factor_ref 0.0866
_reflns_Friedel_coverage 0.000
_reflns_number_gt 7290
_reflns_number_total 8353
_reflns_threshold_expression 'I > 2\s(I)'
_cod_data_source_file d4nj02030h2.cif
_cod_data_source_block 2_4MeCN_2EtOH
_cod_depositor_comments
;
The following automatic conversions were performed:

data item '_exptl_crystal_density_meas' value 'not measured' was
changed to '?' -- the value is perceived as not measured.

Automatic conversion script
Id: cif_fix_values 8170 2020-07-09 18:12:32Z antanas 

 Adding full bibliography for 7063234--7063236.cif.
;
_cod_database_code 7063236
_shelx_shelxl_version_number 2019/3
_shelx_space_group_comment
;
The symmetry employed for this shelxl refinement is uniquely defined
by the following loop, which should always be used as a source of
symmetry information in preference to the above space-group names.
They are only intended as comments.
;
_shelx_estimated_absorpt_t_min 0.869
_shelx_estimated_absorpt_t_max 0.962

loop_
_space_group_symop_operation_xyz
'x, y, z'
'-x, -y, -z'

loop_
_atom_site_label
_atom_site_type_symbol
_atom_site_fract_x
_atom_site_fract_y
_atom_site_fract_z
_atom_site_U_iso_or_equiv
_atom_site_adp_type
_atom_site_occupancy
_atom_site_site_symmetry_order
_atom_site_calc_flag
_atom_site_refinement_flags_posn
_atom_site_refinement_flags_adp
_atom_site_refinement_flags_occupancy
_atom_site_disorder_assembly
_atom_site_disorder_group
Zn2 Zn 0.48932(2) 0.38279(2) 0.46487(2) 0.01229(8) Uani 1 1 d . . . . .
Zn1 Zn 0.24571(2) 0.16169(2) 0.16992(2) 0.01553(8) Uani 1 1 d . . . . .
Cr1 Cr 0.58923(3) 0.47008(3) 0.21917(2) 0.01138(9) Uani 1 1 d . . . . .
O7 O 0.61798(12) 0.53600(12) 0.52889(10) 0.0135(3) Uani 1 1 d . . . . .
O4 O 0.61433(13) 0.41592(12) 0.09425(10) 0.0160(3) Uani 1 1 d . . . . .
O3 O 0.59444(14) 0.70245(12) 0.45763(10) 0.0165(3) Uani 1 1 d . . . . .
O2 O 0.57781(13) 0.55075(12) 0.34636(10) 0.0132(3) Uani 1 1 d . . . . .
O5 O 0.42036(13) 0.35942(12) 0.19314(10) 0.0145(3) Uani 1 1 d . . . . .
O8 O 0.39968(13) 0.26477(12) 0.34110(10) 0.0153(3) Uani 1 1 d . . . . .
O11 O 0.02624(14) 0.10731(13) 0.07256(11) 0.0219(4) Uani 1 1 d . . . . .
O1 O 0.63787(13) 0.37047(12) 0.24794(10) 0.0160(3) Uani 1 1 d . . . . .
O10 O 0.07989(14) 0.05330(13) 0.17342(11) 0.0208(4) Uani 1 1 d . . . . .
O6 O 0.23251(13) 0.30193(12) 0.21387(11) 0.0168(3) Uani 1 1 d . . . . .
O9 O 0.34099(14) 0.10781(13) 0.22508(11) 0.0193(4) Uani 1 1 d . . . . .
O13 O 0.27322(15) 0.10902(15) 0.04287(11) 0.0226(4) Uani 1 1 d D . . . .
O14 O 0.47223(15) 0.21038(13) -0.01462(12) 0.0240(4) Uani 1 1 d . . . . .
H14 H 0.514416 0.274651 0.021784 0.036 Uiso 1 1 calc R U . . .
O12 O -0.10728(15) -0.01449(16) 0.11541(12) 0.0310(4) Uani 1 1 d . . . . .
N3 N 0.61952(16) 0.32619(15) 0.43997(12) 0.0128(4) Uani 1 1 d . . . . .
N1 N 0.76214(16) 0.58226(15) 0.25378(12) 0.0131(4) Uani 1 1 d . . . . .
N2 N 0.51576(16) 0.55813(15) 0.17655(12) 0.0150(4) Uani 1 1 d . . . . .
N4 N -0.00233(17) 0.04890(16) 0.11858(13) 0.0178(4) Uani 1 1 d . . . . .
C35 C 0.73103(19) 0.38653(18) 0.44177(15) 0.0135(5) Uani 1 1 d . . . . .
H35 H 0.779835 0.349234 0.419000 0.016 Uiso 1 1 calc R U . . .
C36 C 0.5824(2) 0.21085(18) 0.41200(15) 0.0141(5) Uani 1 1 d . . . . .
C8 C 0.78023(19) 0.69449(18) 0.28228(14) 0.0139(5) Uani 1 1 d . . . . .
C7 C 0.8525(2) 0.55668(19) 0.24613(15) 0.0167(5) Uani 1 1 d . . . . .
H7 H 0.930349 0.614376 0.256338 0.020 Uiso 1 1 calc R U . . .
C42 C 0.40436(19) 0.17450(18) 0.30216(15) 0.0147(5) Uani 1 1 d . . . . .
C28 C 0.33101(19) 0.37948(18) 0.21667(15) 0.0143(5) Uani 1 1 d . . . . .
C37 C 0.6461(2) 0.17077(19) 0.45308(16) 0.0189(5) Uani 1 1 d . . . . .
H37 H 0.714785 0.220789 0.498141 0.023 Uiso 1 1 calc R U . . .
C13 C 0.70845(19) 0.72864(18) 0.34202(15) 0.0144(5) Uani 1 1 d . . . . .
C22 C 0.42007(19) 0.57562(18) 0.21984(15) 0.0164(5) Uani 1 1 d . . . . .
C15 C 0.6733(2) 0.48970(19) 0.05660(15) 0.0170(5) Uani 1 1 d . . . . .
C21 C 0.5546(2) 0.59832(18) 0.11466(15) 0.0181(5) Uani 1 1 d . . . . .
H21 H 0.520341 0.641744 0.100586 0.022 Uiso 1 1 calc R U . . .
C29 C 0.73326(19) 0.57423(18) 0.51994(15) 0.0142(5) Uani 1 1 d . . . . .
C12 C 0.7197(2) 0.83633(19) 0.36548(17) 0.0203(5) Uani 1 1 d . . . . .
H12 H 0.672964 0.861132 0.407202 0.024 Uiso 1 1 calc R U . . .
C14 C 0.62139(19) 0.65478(18) 0.38412(15) 0.0135(5) Uani 1 1 d . . . . .
C27 C 0.3353(2) 0.49159(18) 0.24446(15) 0.0160(5) Uani 1 1 d . . . . .
C34 C 0.78840(19) 0.50475(18) 0.47492(15) 0.0144(5) Uani 1 1 d . . . . .
C23 C 0.4109(2) 0.67541(19) 0.24096(17) 0.0228(5) Uani 1 1 d . . . . .
H23 H 0.467707 0.732640 0.224791 0.027 Uiso 1 1 calc R U . . .
C6 C 0.8426(2) 0.44690(19) 0.22324(15) 0.0172(5) Uani 1 1 d . . . . .
C41 C 0.4799(2) 0.13700(18) 0.34636(15) 0.0160(5) Uani 1 1 d . . . . .
C1 C 0.7364(2) 0.35941(19) 0.22794(15) 0.0157(5) Uani 1 1 d . . . . .
C9 C 0.8611(2) 0.76658(19) 0.24649(16) 0.0190(5) Uani 1 1 d . . . . .
H9 H 0.910469 0.743500 0.206518 0.023 Uiso 1 1 calc R U . . .
C5 C 0.9459(2) 0.4286(2) 0.20457(16) 0.0231(5) Uani 1 1 d . . . . .
H5 H 1.016610 0.487171 0.201675 0.028 Uiso 1 1 calc R U . . .
C33 C 0.9092(2) 0.55201(19) 0.46326(16) 0.0189(5) Uani 1 1 d . . . . .
H33 H 0.944814 0.505093 0.431776 0.023 Uiso 1 1 calc R U . . .
C38 C 0.6101(2) 0.0591(2) 0.42880(18) 0.0255(6) Uani 1 1 d . . . . .
H38 H 0.653612 0.032490 0.457572 0.031 Uiso 1 1 calc R U . . .
C20 C 0.6475(2) 0.58074(19) 0.06568(15) 0.0193(5) Uani 1 1 d . . . . .
C11 C 0.7985(2) 0.9070(2) 0.32821(18) 0.0265(6) Uani 1 1 d . . . . .
H11 H 0.803905 0.979269 0.342957 0.032 Uiso 1 1 calc R U . . .
C10 C 0.8691(2) 0.8725(2) 0.26970(17) 0.0241(6) Uani 1 1 d . . . . .
H10 H 0.923812 0.921718 0.245040 0.029 Uiso 1 1 calc R U . . .
C2 C 0.7407(2) 0.2583(2) 0.21505(16) 0.0209(5) Uani 1 1 d . . . . .
H2 H 0.671699 0.199353 0.219516 0.025 Uiso 1 1 calc R U . . .
C40 C 0.4468(2) 0.02440(19) 0.32163(17) 0.0223(5) Uani 1 1 d . . . . .
H40 H 0.379183 -0.026429 0.275830 0.027 Uiso 1 1 calc R U . . .
C26 C 0.2464(2) 0.51106(19) 0.29133(16) 0.0195(5) Uani 1 1 d . . . . .
H26 H 0.190244 0.455341 0.309357 0.023 Uiso 1 1 calc R U . . .
C25 C 0.2390(2) 0.6105(2) 0.31194(18) 0.0253(6) Uani 1 1 d . . . . .
H25 H 0.178435 0.623131 0.344387 0.030 Uiso 1 1 calc R U . . .
C31 C 0.9249(2) 0.7312(2) 0.5449(2) 0.0284(6) Uani 1 1 d . . . . .
H31 H 0.971917 0.808393 0.570779 0.034 Uiso 1 1 calc R U . . .
C24 C 0.3198(2) 0.6913(2) 0.28522(19) 0.0282(6) Uani 1 1 d . . . . .
H24 H 0.312724 0.758536 0.297381 0.034 Uiso 1 1 calc R U . . .
C19 C 0.7113(2) 0.6550(2) 0.02350(16) 0.0243(6) Uani 1 1 d . . . . .
H19 H 0.691764 0.714531 0.027644 0.029 Uiso 1 1 calc R U . . .
C16 C 0.7609(2) 0.4757(2) 0.00504(16) 0.0241(6) Uani 1 1 d . . . . .
H16 H 0.776843 0.413253 -0.003944 0.029 Uiso 1 1 calc R U . . .
C32 C 0.9769(2) 0.6639(2) 0.49605(19) 0.0263(6) Uani 1 1 d . . . . .
H32 H 1.057227 0.694396 0.485579 0.032 Uiso 1 1 calc R U . . .
C30 C 0.8066(2) 0.68837(19) 0.55655(17) 0.0218(5) Uani 1 1 d . . . . .
H30 H 0.773738 0.736811 0.590009 0.026 Uiso 1 1 calc R U . . .
C4 C 0.9466(2) 0.3286(2) 0.19053(18) 0.0281(6) Uani 1 1 d . . . . .
H4 H 1.016704 0.317414 0.177187 0.034 Uiso 1 1 calc R U . . .
C3 C 0.8427(2) 0.2428(2) 0.19611(18) 0.0274(6) Uani 1 1 d . . . . .
H3 H 0.842542 0.173237 0.186717 0.033 Uiso 1 1 calc R U . . .
C39 C 0.5108(2) -0.0144(2) 0.36265(19) 0.0288(6) Uani 1 1 d . . . . .
H39 H 0.486677 -0.091316 0.345471 0.035 Uiso 1 1 calc R U . . .
C18 C 0.8013(2) 0.6428(2) -0.02360(17) 0.0300(6) Uani 1 1 d . . . . .
H18 H 0.846678 0.695369 -0.049144 0.036 Uiso 1 1 calc R U . . .
C17 C 0.8248(2) 0.5518(2) -0.03319(17) 0.0300(6) Uani 1 1 d . . . . .
H17 H 0.885865 0.542016 -0.066566 0.036 Uiso 1 1 calc R U . . .
N6 N 0.8423(2) 0.1572(2) 0.6053(2) 0.0492(7) Uani 1 1 d . . . . .
C48 C 0.5472(2) 0.1545(2) -0.0449(2) 0.0307(6) Uani 1 1 d . . . . .
H48A H 0.596190 0.159975 0.008237 0.037 Uiso 1 1 calc R U . . .
H48B H 0.602084 0.188917 -0.082426 0.037 Uiso 1 1 calc R U . . .
C47 C 0.4691(3) 0.0360(2) -0.1002(2) 0.0431(8) Uani 1 1 d . . . . .
H47A H 0.418867 0.001193 -0.061505 0.065 Uiso 1 1 calc R U . . .
H47B H 0.519696 -0.002004 -0.124349 0.065 Uiso 1 1 calc R U . . .
H47C H 0.417798 0.031355 -0.150811 0.065 Uiso 1 1 calc R U . . .
C45 C 0.8407(3) -0.0262(3) 0.6062(2) 0.0436(8) Uani 1 1 d . . . . .
H45A H 0.849769 -0.022079 0.669387 0.065 Uiso 1 1 calc R U . . .
H45B H 0.906781 -0.038454 0.577686 0.065 Uiso 1 1 calc R U . . .
H45C H 0.764138 -0.087213 0.572449 0.065 Uiso 1 1 calc R U . . .
C46 C 0.8430(3) 0.0751(3) 0.6048(2) 0.0404(7) Uani 1 1 d . . . . .
C44 C 0.1235(3) -0.2384(3) 0.1104(2) 0.0502(9) Uani 1 1 d . . . . .
C43 C 0.1438(3) -0.1644(3) 0.0623(2) 0.0541(9) Uani 1 1 d . . . . .
H43A H 0.154511 -0.199203 0.000008 0.081 Uiso 1 1 calc R U . . .
H43B H 0.216114 -0.096629 0.093648 0.081 Uiso 1 1 calc R U . . .
H43C H 0.074676 -0.146785 0.060480 0.081 Uiso 1 1 calc R U . . .
N5 N 0.1054(3) -0.3020(4) 0.1452(3) 0.0913(14) Uani 1 1 d . . . . .
H13A H 0.218(3) 0.081(4) 0.000(2) 0.110 Uiso 1 1 d D U . . .
H13B H 0.336(3) 0.148(4) 0.030(3) 0.110 Uiso 1 1 d D U . . .

loop_
_atom_site_aniso_label
_atom_site_aniso_U_11
_atom_site_aniso_U_22
_atom_site_aniso_U_33
_atom_site_aniso_U_23
_atom_site_aniso_U_13
_atom_site_aniso_U_12
Zn2 0.00830(14) 0.01048(14) 0.01660(15) 0.00276(11) 0.00146(11) 0.00428(11)
Zn1 0.01156(15) 0.01439(15) 0.01856(16) 0.00385(11) -0.00022(11) 0.00523(12)
Cr1 0.00746(18) 0.01201(19) 0.01378(19) 0.00423(15) 0.00029(14) 0.00366(15)
O7 0.0060(7) 0.0130(8) 0.0204(8) 0.0045(6) 0.0011(6) 0.0044(6)
O4 0.0151(8) 0.0145(8) 0.0148(8) 0.0044(6) 0.0010(6) 0.0037(7)
O3 0.0170(8) 0.0155(8) 0.0179(9) 0.0053(7) 0.0058(7) 0.0082(7)
O2 0.0092(7) 0.0136(8) 0.0158(8) 0.0054(6) 0.0007(6) 0.0038(6)
O5 0.0098(8) 0.0121(8) 0.0195(8) 0.0036(6) 0.0007(6) 0.0043(6)
O8 0.0132(8) 0.0159(8) 0.0148(8) 0.0011(6) -0.0007(6) 0.0078(7)
O11 0.0197(9) 0.0213(9) 0.0252(9) 0.0114(7) 0.0009(7) 0.0069(7)
O1 0.0131(8) 0.0195(8) 0.0206(8) 0.0097(7) 0.0054(7) 0.0100(7)
O10 0.0123(8) 0.0224(9) 0.0253(9) 0.0112(7) -0.0032(7) 0.0033(7)
O6 0.0091(8) 0.0162(8) 0.0220(9) 0.0052(7) 0.0005(7) 0.0038(7)
O9 0.0173(8) 0.0166(8) 0.0192(9) -0.0001(7) -0.0062(7) 0.0082(7)
O13 0.0143(9) 0.0267(10) 0.0193(9) 0.0033(7) 0.0004(7) 0.0054(8)
O14 0.0175(9) 0.0171(9) 0.0274(10) -0.0010(7) 0.0030(7) 0.0050(7)
O12 0.0111(9) 0.0432(12) 0.0290(10) 0.0178(9) -0.0007(7) -0.0017(8)
N3 0.0108(10) 0.0133(9) 0.0139(9) 0.0029(8) 0.0003(8) 0.0065(8)
N1 0.0106(9) 0.0167(10) 0.0110(9) 0.0055(8) 0.0008(7) 0.0044(8)
N2 0.0111(9) 0.0119(9) 0.0169(10) 0.0027(8) -0.0050(8) 0.0020(8)
N4 0.0136(10) 0.0197(10) 0.0174(10) 0.0052(9) 0.0019(8) 0.0055(9)
C35 0.0121(11) 0.0181(12) 0.0129(11) 0.0056(9) 0.0001(9) 0.0089(10)
C36 0.0128(11) 0.0137(11) 0.0170(12) 0.0031(9) 0.0050(9) 0.0086(10)
C8 0.0085(11) 0.0168(12) 0.0114(11) 0.0033(9) -0.0043(9) 0.0022(9)
C7 0.0105(11) 0.0237(13) 0.0126(11) 0.0061(10) 0.0015(9) 0.0045(10)
C42 0.0101(11) 0.0146(12) 0.0173(12) 0.0046(10) 0.0037(9) 0.0042(9)
C28 0.0119(12) 0.0176(12) 0.0116(11) 0.0042(9) -0.0025(9) 0.0057(10)
C37 0.0143(12) 0.0187(12) 0.0224(13) 0.0051(10) 0.0005(10) 0.0078(10)
C13 0.0099(11) 0.0160(11) 0.0145(11) 0.0054(9) -0.0033(9) 0.0031(9)
C22 0.0097(11) 0.0161(12) 0.0199(12) 0.0019(10) -0.0061(9) 0.0059(10)
C15 0.0142(12) 0.0179(12) 0.0107(11) 0.0035(9) -0.0043(9) 0.0003(10)
C21 0.0164(12) 0.0121(11) 0.0202(12) 0.0041(10) -0.0088(10) 0.0024(10)
C29 0.0101(11) 0.0171(12) 0.0171(12) 0.0078(9) 0.0005(9) 0.0063(10)
C12 0.0184(12) 0.0173(12) 0.0242(13) 0.0070(10) 0.0020(10) 0.0071(10)
C14 0.0091(11) 0.0155(12) 0.0173(12) 0.0065(10) -0.0015(9) 0.0062(9)
C27 0.0113(11) 0.0169(12) 0.0149(12) 0.0009(9) -0.0056(9) 0.0054(10)
C34 0.0098(11) 0.0182(12) 0.0149(11) 0.0074(9) -0.0008(9) 0.0045(10)
C23 0.0152(12) 0.0139(12) 0.0328(14) 0.0040(10) -0.0053(11) 0.0038(10)
C6 0.0135(12) 0.0231(13) 0.0132(11) 0.0035(10) 0.0003(9) 0.0086(10)
C41 0.0143(12) 0.0173(12) 0.0163(12) 0.0039(9) 0.0037(9) 0.0083(10)
C1 0.0135(12) 0.0225(12) 0.0119(11) 0.0042(9) 0.0000(9) 0.0099(10)
C9 0.0131(12) 0.0239(13) 0.0171(12) 0.0083(10) 0.0001(10) 0.0044(10)
C5 0.0112(12) 0.0257(14) 0.0236(13) 0.0019(11) 0.0019(10) 0.0050(11)
C33 0.0135(12) 0.0238(13) 0.0230(13) 0.0101(10) 0.0039(10) 0.0101(11)
C38 0.0256(14) 0.0211(13) 0.0344(15) 0.0090(11) -0.0018(12) 0.0153(11)
C20 0.0174(12) 0.0180(12) 0.0135(11) 0.0047(10) -0.0073(10) -0.0002(10)
C11 0.0268(14) 0.0165(13) 0.0352(15) 0.0126(11) 0.0024(12) 0.0056(11)
C10 0.0195(13) 0.0226(13) 0.0274(14) 0.0157(11) 0.0005(11) 0.0008(11)
C2 0.0190(13) 0.0229(13) 0.0225(13) 0.0073(10) 0.0041(10) 0.0111(11)
C40 0.0186(13) 0.0157(12) 0.0261(13) 0.0015(10) -0.0036(10) 0.0058(10)
C26 0.0096(11) 0.0186(12) 0.0224(13) 0.0008(10) -0.0047(10) 0.0036(10)
C25 0.0124(12) 0.0224(13) 0.0319(14) -0.0038(11) -0.0026(11) 0.0095(11)
C31 0.0145(13) 0.0175(13) 0.0484(17) 0.0099(12) 0.0012(12) 0.0039(11)
C24 0.0208(13) 0.0158(13) 0.0410(16) -0.0015(11) -0.0073(12) 0.0106(11)
C19 0.0240(13) 0.0241(14) 0.0188(13) 0.0109(11) -0.0062(11) 0.0020(11)
C16 0.0236(13) 0.0270(14) 0.0168(12) 0.0063(11) 0.0024(11) 0.0073(11)
C32 0.0087(12) 0.0254(14) 0.0451(16) 0.0156(12) 0.0049(11) 0.0054(11)
C30 0.0137(12) 0.0160(12) 0.0334(14) 0.0053(11) 0.0011(11) 0.0070(10)
C4 0.0154(13) 0.0332(15) 0.0337(15) 0.0028(12) 0.0038(11) 0.0158(12)
C3 0.0270(14) 0.0281(14) 0.0303(14) 0.0052(11) 0.0027(12) 0.0191(12)
C39 0.0301(15) 0.0132(12) 0.0390(16) 0.0034(11) -0.0024(12) 0.0102(12)
C18 0.0281(15) 0.0349(16) 0.0179(13) 0.0149(12) -0.0018(11) 0.0004(12)
C17 0.0243(14) 0.0409(16) 0.0171(13) 0.0099(12) 0.0060(11) 0.0068(13)
N6 0.0362(15) 0.0566(18) 0.071(2) 0.0390(16) 0.0079(14) 0.0223(14)
C48 0.0261(14) 0.0260(14) 0.0389(16) 0.0081(12) 0.0105(12) 0.0128(12)
C47 0.0466(19) 0.0285(16) 0.0442(18) 0.0008(14) 0.0124(15) 0.0161(15)
C45 0.0318(17) 0.0393(18) 0.0488(19) 0.0130(15) -0.0014(14) 0.0071(14)
C46 0.0258(15) 0.049(2) 0.0423(18) 0.0151(15) -0.0055(13) 0.0134(15)
C44 0.0413(19) 0.095(3) 0.0369(18) 0.0264(19) 0.0133(15) 0.048(2)
C43 0.057(2) 0.0392(19) 0.061(2) 0.0072(17) -0.0121(18) 0.0249(18)
N5 0.072(2) 0.173(4) 0.096(3) 0.095(3) 0.041(2) 0.079(3)

loop_
_atom_type_symbol
_atom_type_description
_atom_type_scat_dispersion_real
_atom_type_scat_dispersion_imag
_atom_type_scat_source
C C 0.0033 0.0016 'International Tables Vol C Tables 4.2.6.8 and 6.1.1.4'
H H 0.0000 0.0000 'International Tables Vol C Tables 4.2.6.8 and 6.1.1.4'
N N 0.0061 0.0033 'International Tables Vol C Tables 4.2.6.8 and 6.1.1.4'
O O 0.0106 0.0060 'International Tables Vol C Tables 4.2.6.8 and 6.1.1.4'
Cr Cr 0.3209 0.6236 'International Tables Vol C Tables 4.2.6.8 and 6.1.1.4'
Zn Zn 0.2839 1.4301 'International Tables Vol C Tables 4.2.6.8 and 6.1.1.4'

loop_
_geom_angle_atom_site_label_1
_geom_angle_atom_site_label_2
_geom_angle_atom_site_label_3
_geom_angle
_geom_angle_site_symmetry_1
_geom_angle_site_symmetry_3
_geom_angle_publ_flag
O3 Zn2 O7 117.54(6) 2_666 . ?
O3 Zn2 O8 97.54(6) 2_666 . ?
O7 Zn2 O8 144.92(6) . . ?
O3 Zn2 N3 98.01(7) 2_666 . ?
O7 Zn2 N3 89.35(7) . . ?
O8 Zn2 N3 85.09(6) . . ?
O3 Zn2 O7 96.76(6) 2_666 2_666 ?
O7 Zn2 O7 83.10(6) . 2_666 ?
O8 Zn2 O7 93.79(6) . 2_666 ?
N3 Zn2 O7 165.21(6) . 2_666 ?
O3 Zn2 Zn2 112.65(4) 2_666 2_666 ?
O7 Zn2 Zn2 42.07(4) . 2_666 ?
O8 Zn2 Zn2 125.85(4) . 2_666 ?
N3 Zn2 Zn2 130.17(5) . 2_666 ?
O7 Zn2 Zn2 41.02(4) 2_666 2_666 ?
O6 Zn1 O9 130.53(6) . . ?
O6 Zn1 O13 117.29(7) . . ?
O9 Zn1 O13 98.67(7) . . ?
O6 Zn1 O10 102.47(6) . . ?
O9 Zn1 O10 98.66(6) . . ?
O13 Zn1 O10 105.77(7) . . ?
O1 Cr1 O4 90.77(6) . . ?
O1 Cr1 O5 89.12(6) . . ?
O4 Cr1 O5 93.40(6) . . ?
O1 Cr1 O2 96.05(6) . . ?
O4 Cr1 O2 170.36(6) . . ?
O5 Cr1 O2 93.52(6) . . ?
O1 Cr1 N1 88.76(7) . . ?
O4 Cr1 N1 89.68(7) . . ?
O5 Cr1 N1 176.28(7) . . ?
O2 Cr1 N1 83.67(7) . . ?
O1 Cr1 N2 171.88(7) . . ?
O4 Cr1 N2 86.14(7) . . ?
O5 Cr1 N2 83.58(7) . . ?
O2 Cr1 N2 87.97(7) . . ?
N1 Cr1 N2 98.72(7) . . ?
C29 O7 Zn2 127.42(14) . . ?
C29 O7 Zn2 125.63(13) . 2_666 ?
Zn2 O7 Zn2 96.90(6) . 2_666 ?
C15 O4 Cr1 118.05(13) . . ?
C14 O3 Zn2 119.91(14) . 2_666 ?
C14 O2 Cr1 124.74(14) . . ?
C28 O5 Cr1 125.62(14) . . ?
C42 O8 Zn2 128.61(14) . . ?
C1 O1 Cr1 123.86(14) . . ?
N4 O10 Zn1 112.24(13) . . ?
C28 O6 Zn1 110.23(14) . . ?
C42 O9 Zn1 114.95(14) . . ?
Zn1 O13 H13A 121(3) . . ?
Zn1 O13 H13B 117(4) . . ?
H13A O13 H13B 110(4) . . ?
C48 O14 H14 109.5 . . ?
C35 N3 C36 117.65(18) . . ?
C35 N3 Zn2 124.89(15) . . ?
C36 N3 Zn2 117.28(14) . . ?
C7 N1 C8 120.77(18) . . ?
C7 N1 Cr1 123.62(15) . . ?
C8 N1 Cr1 115.48(13) . . ?
C21 N2 C22 120.22(19) . . ?
C21 N2 Cr1 122.30(16) . . ?
C22 N2 Cr1 117.47(14) . . ?
O11 N4 O12 122.92(19) . . ?
O11 N4 O10 119.32(18) . . ?
O12 N4 O10 117.76(18) . . ?
N3 C35 C34 126.3(2) . . ?
N3 C35 H35 116.9 . . ?
C34 C35 H35 116.9 . . ?
C37 C36 C41 119.8(2) . . ?
C37 C36 N3 119.32(19) . . ?
C41 C36 N3 120.85(19) . . ?
C9 C8 C13 120.4(2) . . ?
C9 C8 N1 120.9(2) . . ?
C13 C8 N1 118.49(19) . . ?
N1 C7 C6 124.3(2) . . ?
N1 C7 H7 117.9 . . ?
C6 C7 H7 117.9 . . ?
O8 C42 O9 121.6(2) . . ?
O8 C42 C41 121.66(19) . . ?
O9 C42 C41 116.70(19) . . ?
O6 C28 O5 120.0(2) . . ?
O6 C28 C27 117.40(19) . . ?
O5 C28 C27 122.60(19) . . ?
C38 C37 C36 120.5(2) . . ?
C38 C37 H37 119.8 . . ?
C36 C37 H37 119.8 . . ?
C12 C13 C8 119.0(2) . . ?
C12 C13 C14 118.4(2) . . ?
C8 C13 C14 122.56(19) . . ?
C23 C22 C27 119.2(2) . . ?
C23 C22 N2 121.5(2) . . ?
C27 C22 N2 119.29(19) . . ?
O4 C15 C16 119.5(2) . . ?
O4 C15 C20 121.9(2) . . ?
C16 C15 C20 118.6(2) . . ?
N2 C21 C20 123.4(2) . . ?
N2 C21 H21 118.3 . . ?
C20 C21 H21 118.3 . . ?
O7 C29 C30 120.0(2) . . ?
O7 C29 C34 122.9(2) . . ?
C30 C29 C34 117.1(2) . . ?
C11 C12 C13 120.3(2) . . ?
C11 C12 H12 119.8 . . ?
C13 C12 H12 119.8 . . ?
O3 C14 O2 122.8(2) . . ?
O3 C14 C13 115.95(19) . . ?
O2 C14 C13 121.29(19) . . ?
C26 C27 C22 119.2(2) . . ?
C26 C27 C28 118.0(2) . . ?
C22 C27 C28 122.7(2) . . ?
C33 C34 C29 119.5(2) . . ?
C33 C34 C35 115.8(2) . . ?
C29 C34 C35 124.7(2) . . ?
C24 C23 C22 120.4(2) . . ?
C24 C23 H23 119.8 . . ?
C22 C23 H23 119.8 . . ?
C5 C6 C1 119.4(2) . . ?
C5 C6 C7 118.1(2) . . ?
C1 C6 C7 122.2(2) . . ?
C40 C41 C36 118.6(2) . . ?
C40 C41 C42 118.9(2) . . ?
C36 C41 C42 122.55(19) . . ?
O1 C1 C2 118.9(2) . . ?
O1 C1 C6 123.2(2) . . ?
C2 C1 C6 117.8(2) . . ?
C10 C9 C8 119.5(2) . . ?
C10 C9 H9 120.3 . . ?
C8 C9 H9 120.3 . . ?
C4 C5 C6 121.6(2) . . ?
C4 C5 H5 119.2 . . ?
C6 C5 H5 119.2 . . ?
C32 C33 C34 122.0(2) . . ?
C32 C33 H33 119.0 . . ?
C34 C33 H33 119.0 . . ?
C37 C38 C39 120.2(2) . . ?
C37 C38 H38 119.9 . . ?
C39 C38 H38 119.9 . . ?
C19 C20 C15 119.5(2) . . ?
C19 C20 C21 118.6(2) . . ?
C15 C20 C21 121.9(2) . . ?
C10 C11 C12 120.1(2) . . ?
C10 C11 H11 119.9 . . ?
C12 C11 H11 119.9 . . ?
C11 C10 C9 120.7(2) . . ?
C11 C10 H10 119.7 . . ?
C9 C10 H10 119.7 . . ?
C3 C2 C1 121.4(2) . . ?
C3 C2 H2 119.3 . . ?
C1 C2 H2 119.3 . . ?
C39 C40 C41 121.1(2) . . ?
C39 C40 H40 119.4 . . ?
C41 C40 H40 119.4 . . ?
C25 C26 C27 120.8(2) . . ?
C25 C26 H26 119.6 . . ?
C27 C26 H26 119.6 . . ?
C24 C25 C26 119.8(2) . . ?
C24 C25 H25 120.1 . . ?
C26 C25 H25 120.1 . . ?
C30 C31 C32 121.4(2) . . ?
C30 C31 H31 119.3 . . ?
C32 C31 H31 119.3 . . ?
C25 C24 C23 120.6(2) . . ?
C25 C24 H24 119.7 . . ?
C23 C24 H24 119.7 . . ?
C18 C19 C20 121.1(2) . . ?
C18 C19 H19 119.4 . . ?
C20 C19 H19 119.4 . . ?
C17 C16 C15 120.7(2) . . ?
C17 C16 H16 119.7 . . ?
C15 C16 H16 119.7 . . ?
C33 C32 C31 118.3(2) . . ?
C33 C32 H32 120.8 . . ?
C31 C32 H32 120.8 . . ?
C31 C30 C29 121.5(2) . . ?
C31 C30 H30 119.3 . . ?
C29 C30 H30 119.3 . . ?
C5 C4 C3 119.1(2) . . ?
C5 C4 H4 120.5 . . ?
C3 C4 H4 120.5 . . ?
C2 C3 C4 120.8(2) . . ?
C2 C3 H3 119.6 . . ?
C4 C3 H3 119.6 . . ?
C40 C39 C38 119.8(2) . . ?
C40 C39 H39 120.1 . . ?
C38 C39 H39 120.1 . . ?
C19 C18 C17 118.9(2) . . ?
C19 C18 H18 120.6 . . ?
C17 C18 H18 120.6 . . ?
C16 C17 C18 121.2(2) . . ?
C16 C17 H17 119.4 . . ?
C18 C17 H17 119.4 . . ?
O14 C48 C47 108.8(2) . . ?
O14 C48 H48A 109.9 . . ?
C47 C48 H48A 109.9 . . ?
O14 C48 H48B 109.9 . . ?
C47 C48 H48B 109.9 . . ?
H48A C48 H48B 108.3 . . ?
C48 C47 H47A 109.5 . . ?
C48 C47 H47B 109.5 . . ?
H47A C47 H47B 109.5 . . ?
C48 C47 H47C 109.5 . . ?
H47A C47 H47C 109.5 . . ?
H47B C47 H47C 109.5 . . ?
C46 C45 H45A 109.5 . . ?
C46 C45 H45B 109.5 . . ?
H45A C45 H45B 109.5 . . ?
C46 C45 H45C 109.5 . . ?
H45A C45 H45C 109.5 . . ?
H45B C45 H45C 109.5 . . ?
N6 C46 C45 177.9(4) . . ?
N5 C44 C43 176.8(4) . . ?
C44 C43 H43A 109.5 . . ?
C44 C43 H43B 109.5 . . ?
H43A C43 H43B 109.5 . . ?
C44 C43 H43C 109.5 . . ?
H43A C43 H43C 109.5 . . ?
H43B C43 H43C 109.5 . . ?

loop_
_geom_bond_atom_site_label_1
_geom_bond_atom_site_label_2
_geom_bond_distance
_geom_bond_site_symmetry_2
_geom_bond_publ_flag
Zn2 O3 2.0058(15) 2_666 ?
Zn2 O7 2.0126(15) . ?
Zn2 O8 2.0414(15) . ?
Zn2 N3 2.0484(18) . ?
Zn2 O7 2.0549(14) 2_666 ?
Zn2 Zn2 3.0443(5) 2_666 ?
Zn1 O6 1.9570(15) . ?
Zn1 O9 1.9604(15) . ?
Zn1 O13 1.9769(17) . ?
Zn1 O10 2.0249(16) . ?
Cr1 O1 1.9118(15) . ?
Cr1 O4 1.9400(15) . ?
Cr1 O5 1.9806(15) . ?
Cr1 O2 1.9927(15) . ?
Cr1 N1 2.0190(18) . ?
Cr1 N2 2.0663(18) . ?
O7 C29 1.330(3) . ?
O4 C15 1.338(3) . ?
O3 C14 1.257(3) . ?
O2 C14 1.270(3) . ?
O5 C28 1.271(3) . ?
O8 C42 1.252(3) . ?
O11 N4 1.227(2) . ?
O1 C1 1.312(3) . ?
O10 N4 1.292(2) . ?
O6 C28 1.262(3) . ?
O9 C42 1.272(3) . ?
O13 H13A 0.826(19) . ?
O13 H13B 0.826(19) . ?
O14 C48 1.431(3) . ?
O14 H14 0.8400 . ?
O12 N4 1.236(3) . ?
N3 C35 1.291(3) . ?
N3 C36 1.420(3) . ?
N1 C7 1.295(3) . ?
N1 C8 1.428(3) . ?
N2 C21 1.290(3) . ?
N2 C22 1.432(3) . ?
C35 C34 1.438(3) . ?
C35 H35 0.9500 . ?
C36 C37 1.394(3) . ?
C36 C41 1.403(3) . ?
C8 C9 1.392(3) . ?
C8 C13 1.399(3) . ?
C7 C6 1.434(3) . ?
C7 H7 0.9500 . ?
C42 C41 1.502(3) . ?
C28 C27 1.485(3) . ?
C37 C38 1.379(3) . ?
C37 H37 0.9500 . ?
C13 C12 1.399(3) . ?
C13 C14 1.506(3) . ?
C22 C23 1.397(3) . ?
C22 C27 1.409(3) . ?
C15 C16 1.394(3) . ?
C15 C20 1.414(3) . ?
C21 C20 1.443(3) . ?
C21 H21 0.9500 . ?
C29 C30 1.411(3) . ?
C29 C34 1.421(3) . ?
C12 C11 1.385(3) . ?
C12 H12 0.9500 . ?
C27 C26 1.393(3) . ?
C34 C33 1.409(3) . ?
C23 C24 1.381(4) . ?
C23 H23 0.9500 . ?
C6 C5 1.410(3) . ?
C6 C1 1.425(3) . ?
C41 C40 1.396(3) . ?
C1 C2 1.406(3) . ?
C9 C10 1.389(3) . ?
C9 H9 0.9500 . ?
C5 C4 1.370(4) . ?
C5 H5 0.9500 . ?
C33 C32 1.374(3) . ?
C33 H33 0.9500 . ?
C38 C39 1.384(4) . ?
C38 H38 0.9500 . ?
C20 C19 1.408(3) . ?
C11 C10 1.379(4) . ?
C11 H11 0.9500 . ?
C10 H10 0.9500 . ?
C2 C3 1.377(3) . ?
C2 H2 0.9500 . ?
C40 C39 1.381(4) . ?
C40 H40 0.9500 . ?
C26 C25 1.383(3) . ?
C26 H26 0.9500 . ?
C25 C24 1.380(4) . ?
C25 H25 0.9500 . ?
C31 C30 1.378(3) . ?
C31 C32 1.388(4) . ?
C31 H31 0.9500 . ?
C24 H24 0.9500 . ?
C19 C18 1.376(4) . ?
C19 H19 0.9500 . ?
C16 C17 1.383(4) . ?
C16 H16 0.9500 . ?
C32 H32 0.9500 . ?
C30 H30 0.9500 . ?
C4 C3 1.401(4) . ?
C4 H4 0.9500 . ?
C3 H3 0.9500 . ?
C39 H39 0.9500 . ?
C18 C17 1.395(4) . ?
C18 H18 0.9500 . ?
C17 H17 0.9500 . ?
N6 C46 1.168(4) . ?
C48 C47 1.501(4) . ?
C48 H48A 0.9900 . ?
C48 H48B 0.9900 . ?
C47 H47A 0.9800 . ?
C47 H47B 0.9800 . ?
C47 H47C 0.9800 . ?
C45 C46 1.436(4) . ?
C45 H45A 0.9800 . ?
C45 H45B 0.9800 . ?
C45 H45C 0.9800 . ?
C44 N5 1.155(5) . ?
C44 C43 1.435(5) . ?
C43 H43A 0.9800 . ?
C43 H43B 0.9800 . ?
C43 H43C 0.9800 . ?
